data_2218279
loop_
_publ_author_name
'Manimekalai, A.'
'Balamurugan, A.'
'Balamurugan, S.'
'Thiruvalluvar, A.'
'Butcher, R. J.'

_publ_section_title
;
 (1-Acetyl-2,6-diphenylpiperidin-4-ylidene)(phenyl)acetonitrile
;
_journal_coeditor_code WN2248
_journal_issue 5
_journal_name_full 'Acta Crystallographica Section E'
_journal_page_first o797
_journal_paper_doi 10.1107/S160053680800860X
_journal_volume 64
_journal_year 2008
_chemical_formula_iupac 'C27 H24 N2 O'
_chemical_formula_moiety 'C27 H24 N2 O'
_chemical_formula_structural 'C27 H24 N2 O'
_chemical_formula_sum 'C27 H24 N2 O'
_chemical_formula_weight 392.48
_chemical_melting_point 411
_chemical_name_common 2,6--Diphenyl--piperidine
_chemical_name_systematic
;
(1-Acetyl-2,6-diphenylpiperidin-4-ylidene)(phenyl)acetonitrile
;
_space_group_IT_number 2
_symmetry_cell_setting triclinic
_symmetry_space_group_name_Hall '-P 1'
_symmetry_space_group_name_H-M 'P -1'
_atom_sites_solution_hydrogens geom
_atom_sites_solution_primary direct
_atom_sites_solution_secondary difmap
_cell_angle_alpha 90.45(2)
_cell_angle_beta 99.957(14)
_cell_angle_gamma 101.98(3)
_cell_formula_units_Z 2
_cell_length_a 9.4034(17)
_cell_length_b 10.646(6)
_cell_length_c 10.8860(18)
_cell_measurement_reflns_used 7731
_cell_measurement_temperature 200(2)
_cell_measurement_theta_max 32.4771
_cell_measurement_theta_min 4.4952
_cell_volume 1048.9(7)
_computing_cell_refinement 'CrysAlis CCD (Oxford Diffraction, 2007)'
_computing_data_collection 'CrysAlis CCD (Oxford Diffraction, 2007)'
_computing_data_reduction 'CrysAlis RED (Oxford Diffraction, 2007)'
_computing_molecular_graphics 'ORTEP-3 (Farrugia, 1997)'
_computing_publication_material 'PLATON (Spek, 2003)'
_computing_structure_refinement 'SHELXL97 (Sheldrick, 2008)'
_computing_structure_solution 'SHELXS97 (Sheldrick, 2008)'
_diffrn_ambient_temperature 200(2)
_diffrn_detector_area_resol_mean 10.5081
_diffrn_measured_fraction_theta_full 0.990
_diffrn_measured_fraction_theta_max 0.893
_diffrn_measurement_device_type 'Oxford Diffraction Gemini'
_diffrn_measurement_method '\f and \w'
_diffrn_radiation_monochromator graphite
_diffrn_radiation_source 'fine-focus sealed tube'
_diffrn_radiation_type MoK\a
_diffrn_radiation_wavelength 0.71073
_diffrn_reflns_av_R_equivalents 0.0619
_diffrn_reflns_av_sigmaI/netI 0.2546
_diffrn_reflns_limit_h_max 13
_diffrn_reflns_limit_h_min -14
_diffrn_reflns_limit_k_max 15
_diffrn_reflns_limit_k_min -15
_diffrn_reflns_limit_l_max 14
_diffrn_reflns_limit_l_min -16
_diffrn_reflns_number 14102
_diffrn_reflns_theta_full 25.00
_diffrn_reflns_theta_max 32.43
_diffrn_reflns_theta_min 4.50
_exptl_absorpt_coefficient_mu 0.076
_exptl_absorpt_correction_type none
_exptl_crystal_colour colourless
_exptl_crystal_density_diffrn 1.243
_exptl_crystal_density_method 'Not Measured'
_exptl_crystal_description prism
_exptl_crystal_F_000 416
_exptl_crystal_size_max 0.43
_exptl_crystal_size_mid 0.37
_exptl_crystal_size_min 0.23
_refine_diff_density_max 0.170
_refine_diff_density_min -0.181
_refine_ls_extinction_method none
_refine_ls_goodness_of_fit_ref 0.858
_refine_ls_hydrogen_treatment constr
_refine_ls_matrix_type full
_refine_ls_number_parameters 271
_refine_ls_number_reflns 6736
_refine_ls_number_restraints 0
_refine_ls_restrained_S_all 0.858
_refine_ls_R_factor_all 0.1978
_refine_ls_R_factor_gt 0.0545
_refine_ls_shift/su_max_lt 0.001
_refine_ls_shift/su_mean 0.000
_refine_ls_structure_factor_coef Fsqd
_refine_ls_weighting_details 'calc w=1/[\s^2^(Fo^2^)+(0.0581P)^2^] where P=(Fo^2^+2Fc^2^)/3'
_refine_ls_weighting_scheme calc
_refine_ls_wR_factor_gt 0.1237
_refine_ls_wR_factor_ref 0.1505
_reflns_number_gt 2238
_reflns_number_total 6736
_reflns_threshold_expression I>2\s(I)
_cod_data_source_file wn2248.cif
_cod_data_source_block I
_cod_depositor_comments
;
The following automatic conversions were performed:
'_symmetry_cell_setting' value 'Triclinic' changed to 'triclinic'
according to '/home/saulius/struct/CIF-dictionaries/cif_core.dic'
dictionary named 'cif_core.dic' version 2.4.1 from 2010-06-29.

Automatic conversion script
Id: cif_fix_enum 1527 2010-12-29 10:47:43Z saulius 

The following automatic conversions were performed:

'_symmetry_cell_setting' value 'Triclinic' changed to 'triclinic'
according to /home/saulius/struct/CIF-dictionaries/cif_core.dic
dictionary named 'cif_core.dic' version 2.4.1 from 2010-06-29.

Automatic conversion script
Id: cif_fix_values 1715 2011-07-08 13:25:40Z adriana 
;
_cod_database_code 2218279
_cod_database_fobs_code 2218279

loop_
_symmetry_equiv_pos_site_id
_symmetry_equiv_pos_as_xyz
1 x,y,z
2 -x,-y,-z

loop_
_atom_site_aniso_label
_atom_site_aniso_U_11
_atom_site_aniso_U_22
_atom_site_aniso_U_33
_atom_site_aniso_U_12
_atom_site_aniso_U_13
_atom_site_aniso_U_23
O11 0.0661(10) 0.0515(10) 0.0951(14) 0.0227(9) 0.0221(10) -0.0108(10)
N1 0.0359(9) 0.0358(10) 0.0346(10) 0.0086(7) 0.0099(7) -0.0008(8)
N16 0.0456(10) 0.0407(11) 0.0677(14) 0.0131(9) 0.0114(10) 0.0047(10)
C2 0.0304(10) 0.0402(12) 0.0383(13) 0.0066(9) 0.0108(9) 0.0049(10)
C3 0.0303(10) 0.0367(12) 0.0438(13) 0.0077(9) 0.0137(9) 0.0091(10)
C4 0.0310(10) 0.0365(11) 0.0328(12) 0.0059(9) 0.0125(8) 0.0041(9)
C5 0.0329(10) 0.0479(13) 0.0423(13) 0.0103(10) 0.0146(9) 0.0109(11)
C6 0.0292(10) 0.0376(11) 0.0397(13) 0.0105(9) 0.0121(9) 0.0085(10)
C11 0.0546(14) 0.0438(14) 0.0600(17) 0.0117(12) 0.0191(12) -0.0015(12)
C12 0.0726(17) 0.0482(16) 0.101(2) 0.0018(13) 0.0184(16) -0.0301(16)
C14 0.0325(10) 0.0347(11) 0.0228(10) 0.0075(9) 0.0061(8) 0.0022(9)
C15 0.0399(12) 0.0275(11) 0.0457(14) 0.0031(10) 0.0153(10) 0.0007(10)
C21 0.0335(10) 0.0305(11) 0.0414(14) 0.0070(9) 0.0116(9) 0.0044(9)
C22 0.0330(11) 0.0689(16) 0.0402(14) 0.0046(11) 0.0092(10) 0.0063(12)
C23 0.0523(14) 0.0773(18) 0.0452(15) 0.0045(13) 0.0183(12) 0.0131(14)
C24 0.0482(14) 0.0574(16) 0.0634(19) 0.0019(11) 0.0281(12) 0.0153(13)
C25 0.0355(11) 0.0498(14) 0.072(2) 0.0028(10) 0.0153(12) 0.0101(13)
C26 0.0364(11) 0.0425(13) 0.0510(14) 0.0051(10) 0.0054(10) 0.0079(11)
C41 0.0291(10) 0.0335(12) 0.0355(12) 0.0065(9) 0.0072(9) 0.0065(10)
C42 0.0503(12) 0.0353(12) 0.0328(12) 0.0053(10) 0.0126(10) 0.0031(10)
C43 0.0536(13) 0.0393(13) 0.0434(15) -0.0058(11) 0.0069(11) 0.0087(11)
C44 0.0375(12) 0.0583(16) 0.0519(15) -0.0005(11) 0.0096(11) 0.0246(13)
C45 0.0451(12) 0.0513(15) 0.0562(15) 0.0147(11) 0.0229(11) 0.0153(12)
C46 0.0409(11) 0.0354(12) 0.0417(13) 0.0081(10) 0.0140(10) 0.0088(10)
C61 0.0245(10) 0.0401(12) 0.0454(14) 0.0078(9) 0.0102(9) 0.0036(11)
C62 0.0332(11) 0.0490(14) 0.0524(16) 0.0067(10) 0.0097(10) -0.0003(12)
C63 0.0429(13) 0.0673(17) 0.0575(18) 0.0074(12) 0.0080(12) -0.0222(15)
C64 0.0398(13) 0.101(2) 0.0390(15) 0.0043(14) 0.0071(11) -0.0031(16)
C65 0.0472(14) 0.081(2) 0.0468(17) 0.0102(13) 0.0042(12) 0.0192(15)
C66 0.0418(12) 0.0504(14) 0.0487(15) 0.0116(10) 0.0087(10) 0.0068(12)

loop_
_atom_site_type_symbol
_atom_site_label
_atom_site_fract_x
_atom_site_fract_y
_atom_site_fract_z
_atom_site_U_iso_or_equiv
_atom_site_thermal_displace_type
_atom_site_occupancy
O O11 0.28221(18) 0.44042(15) 0.77415(18) 0.0685(7) Uani 1.000
N N1 0.39382(16) 0.27784(16) 0.73697(15) 0.0349(6) Uani 1.000
N N16 0.59278(19) -0.19597(17) 0.91049(19) 0.0506(7) Uani 1.000
C C2 0.52978(19) 0.22457(18) 0.75539(19) 0.0359(7) Uani 1.000
C C3 0.49051(19) 0.07647(18) 0.7407(2) 0.0360(7) Uani 1.000
C C4 0.36419(19) 0.01309(19) 0.80179(18) 0.0328(6) Uani 1.000
C C5 0.2347(2) 0.07931(19) 0.7838(2) 0.0398(7) Uani 1.000
C C6 0.24863(19) 0.19042(18) 0.69692(19) 0.0342(7) Uani 1.000
C C11 0.3964(3) 0.3991(2) 0.7794(2) 0.0516(9) Uani 1.000
C C12 0.5447(3) 0.4833(2) 0.8355(3) 0.0754(10) Uani 1.000
C C14 0.36214(19) -0.09522(18) 0.86415(17) 0.0298(6) Uani 1.000
C C15 0.4908(2) -0.15071(18) 0.8868(2) 0.0374(7) Uani 1.000
C C21 0.6360(2) 0.27610(18) 0.6675(2) 0.0345(7) Uani 1.000
C C22 0.5903(2) 0.2716(2) 0.5393(2) 0.0479(8) Uani 1.000
C C23 0.6893(2) 0.3135(2) 0.4608(2) 0.0584(9) Uani 1.000
C C24 0.8362(2) 0.3599(2) 0.5095(3) 0.0554(10) Uani 1.000
C C25 0.8845(2) 0.3641(2) 0.6354(3) 0.0526(9) Uani 1.000
C C26 0.7842(2) 0.32381(19) 0.7149(2) 0.0440(7) Uani 1.000
C C41 0.23021(19) -0.16901(18) 0.91288(19) 0.0325(7) Uani 1.000
C C42 0.1746(2) -0.29754(19) 0.87607(19) 0.0394(7) Uani 1.000
C C43 0.0464(2) -0.3626(2) 0.9124(2) 0.0479(8) Uani 1.000
C C44 -0.0256(2) -0.3021(2) 0.9879(2) 0.0505(8) Uani 1.000
C C45 0.0332(2) -0.1759(2) 1.0289(2) 0.0485(8) Uani 1.000
C C46 0.1591(2) -0.1095(2) 0.9908(2) 0.0385(7) Uani 1.000
C C61 0.21670(19) 0.1583(2) 0.5582(2) 0.0360(7) Uani 1.000
C C62 0.1943(2) 0.0355(2) 0.5061(2) 0.0449(8) Uani 1.000
C C63 0.1684(2) 0.0136(3) 0.3767(3) 0.0568(9) Uani 1.000
C C64 0.1629(2) 0.1141(3) 0.2993(2) 0.0615(9) Uani 1.000
C C65 0.1818(2) 0.2372(3) 0.3491(2) 0.0593(10) Uani 1.000
C C66 0.2075(2) 0.2592(2) 0.4772(2) 0.0466(8) Uani 1.000
H H2 0.58301 0.24860 0.84282 0.0430 Uiso 1.000
H H3A 0.46581 0.05133 0.65055 0.0431 Uiso 1.000
H H3B 0.57893 0.04320 0.77637 0.0431 Uiso 1.000
H H5A 0.22351 0.11179 0.86628 0.0477 Uiso 1.000
H H5B 0.14360 0.01501 0.75020 0.0477 Uiso 1.000
H H6 0.17358 0.23999 0.71251 0.0411 Uiso 1.000
H H12A 0.53045 0.56738 0.86194 0.1132 Uiso 1.000
H H12B 0.60930 0.49466 0.77301 0.1132 Uiso 1.000
H H12C 0.59019 0.44235 0.90790 0.1132 Uiso 1.000
H H22 0.48916 0.23918 0.50488 0.0576 Uiso 1.000
H H23 0.65600 0.31034 0.37307 0.0701 Uiso 1.000
H H24 0.90419 0.38900 0.45537 0.0665 Uiso 1.000
H H25 0.98632 0.39436 0.66885 0.0632 Uiso 1.000
H H26 0.81777 0.32916 0.80261 0.0528 Uiso 1.000
H H42 0.22454 -0.34069 0.82602 0.0472 Uiso 1.000
H H43 0.00736 -0.44986 0.88522 0.0575 Uiso 1.000
H H44 -0.11457 -0.34695 1.01136 0.0606 Uiso 1.000
H H45 -0.01332 -0.13461 1.08343 0.0582 Uiso 1.000
H H46 0.19769 -0.02222 1.01816 0.0462 Uiso 1.000
H H62 0.19645 -0.03492 0.55895 0.0539 Uiso 1.000
H H63 0.15464 -0.07120 0.34214 0.0681 Uiso 1.000
H H64 0.14607 0.09897 0.21134 0.0736 Uiso 1.000
H H65 0.17710 0.30679 0.29547 0.0710 Uiso 1.000
H H66 0.21918 0.34412 0.51091 0.0559 Uiso 1.000

loop_
_atom_type_symbol
_atom_type_description
_atom_type_scat_dispersion_real
_atom_type_scat_dispersion_imag
_atom_type_scat_source
O O 0.0106 0.0060 'International Tables Vol C Tables 4.2.6.8 and 6.1.1.4'
N N 0.0061 0.0033 'International Tables Vol C Tables 4.2.6.8 and 6.1.1.4'
H H 0.0000 0.0000 'International Tables Vol C Tables 4.2.6.8 and 6.1.1.4'
C C 0.0033 0.0016 'International Tables Vol C Tables 4.2.6.8 and 6.1.1.4'

loop_
_geom_angle_atom_site_label_1
_geom_angle_atom_site_label_2
_geom_angle_atom_site_label_3
_geom_angle
_geom_angle_publ_flag
C2 N1 C6 119.34(15) no
C2 N1 C11 121.28(18) no
C6 N1 C11 118.09(18) no
N1 C2 C3 110.80(15) no
N1 C2 C21 113.88(16) no
C3 C2 C21 108.75(16) no
C2 C3 C4 114.81(16) no
C3 C4 C5 114.37(17) no
C3 C4 C14 123.67(17) no
C5 C4 C14 121.93(18) no
C4 C5 C6 114.44(17) no
N1 C6 C5 108.81(16) no
N1 C6 C61 112.14(16) no
C5 C6 C61 117.64(17) no
O11 C11 N1 121.8(2) no
O11 C11 C12 120.1(2) no
N1 C11 C12 118.1(2) no
C4 C14 C15 120.42(18) no
C4 C14 C41 124.59(17) no
C15 C14 C41 114.99(16) no
N16 C15 C14 176.9(2) no
C2 C21 C22 121.85(18) no
C2 C21 C26 119.99(19) no
C22 C21 C26 118.10(19) no
C21 C22 C23 121.06(19) no
C22 C23 C24 120.0(2) no
C23 C24 C25 120.1(2) no
C24 C25 C26 119.9(2) no
C21 C26 C25 120.8(2) no
C14 C41 C42 119.79(17) no
C14 C41 C46 121.13(17) no
C42 C41 C46 119.04(18) no
C41 C42 C43 119.87(19) no
C42 C43 C44 120.78(19) no
C43 C44 C45 119.32(19) no
C44 C45 C46 120.22(19) no
C41 C46 C45 120.68(19) no
C6 C61 C62 124.09(19) no
C6 C61 C66 117.97(18) no
C62 C61 C66 117.9(2) no
C61 C62 C63 120.8(2) no
C62 C63 C64 120.2(3) no
C63 C64 C65 120.0(2) no
C64 C65 C66 119.9(2) no
C61 C66 C65 121.1(2) no
N1 C2 H2 108.00 no
C3 C2 H2 108.00 no
C21 C2 H2 108.00 no
C2 C3 H3A 109.00 no
C2 C3 H3B 109.00 no
C4 C3 H3A 109.00 no
C4 C3 H3B 109.00 no
H3A C3 H3B 108.00 no
C4 C5 H5A 109.00 no
C4 C5 H5B 109.00 no
C6 C5 H5A 109.00 no
C6 C5 H5B 109.00 no
H5A C5 H5B 108.00 no
N1 C6 H6 106.00 no
C5 C6 H6 106.00 no
C61 C6 H6 106.00 no
C11 C12 H12A 109.00 no
C11 C12 H12B 110.00 no
C11 C12 H12C 109.00 no
H12A C12 H12B 109.00 no
H12A C12 H12C 109.00 no
H12B C12 H12C 109.00 no
C21 C22 H22 119.00 no
C23 C22 H22 120.00 no
C22 C23 H23 120.00 no
C24 C23 H23 120.00 no
C23 C24 H24 120.00 no
C25 C24 H24 120.00 no
C24 C25 H25 120.00 no
C26 C25 H25 120.00 no
C21 C26 H26 120.00 no
C25 C26 H26 120.00 no
C41 C42 H42 120.00 no
C43 C42 H42 120.00 no
C42 C43 H43 120.00 no
C44 C43 H43 120.00 no
C43 C44 H44 120.00 no
C45 C44 H44 120.00 no
C44 C45 H45 120.00 no
C46 C45 H45 120.00 no
C41 C46 H46 120.00 no
C45 C46 H46 120.00 no
C61 C62 H62 120.00 no
C63 C62 H62 120.00 no
C62 C63 H63 120.00 no
C64 C63 H63 120.00 no
C63 C64 H64 120.00 no
C65 C64 H64 120.00 no
C64 C65 H65 120.00 no
C66 C65 H65 120.00 no
C61 C66 H66 119.00 no
C65 C66 H66 119.00 no

loop_
_geom_bond_atom_site_label_1
_geom_bond_atom_site_label_2
_geom_bond_distance
_geom_bond_publ_flag
O11 C11 1.235(3) no
N1 C2 1.487(3) no
N1 C6 1.477(3) no
N1 C11 1.362(3) no
N16 C15 1.152(3) no
C2 C3 1.543(3) no
C2 C21 1.525(3) no
C3 C4 1.502(3) no
C4 C5 1.515(3) no
C4 C14 1.341(3) no
C5 C6 1.519(3) no
C6 C61 1.510(3) no
C11 C12 1.516(4) no
C14 C15 1.439(3) no
C14 C41 1.506(3) no
C21 C22 1.385(3) no
C21 C26 1.386(3) no
C22 C23 1.380(3) no
C23 C24 1.376(3) no
C24 C25 1.365(5) no
C25 C26 1.394(3) no
C41 C42 1.389(3) no
C41 C46 1.390(3) no
C42 C43 1.383(3) no
C43 C44 1.383(3) no
C44 C45 1.381(3) no
C45 C46 1.379(3) no
C61 C62 1.381(3) no
C61 C66 1.402(3) no
C62 C63 1.397(4) no
C63 C64 1.371(4) no
C64 C65 1.379(4) no
C65 C66 1.383(3) no
C2 H2 1.0000 no
C3 H3A 0.9900 no
C3 H3B 0.9900 no
C5 H5A 0.9900 no
C5 H5B 0.9900 no
C6 H6 1.0000 no
C12 H12A 0.9800 no
C12 H12B 0.9800 no
C12 H12C 0.9800 no
C22 H22 0.9500 no
C23 H23 0.9500 no
C24 H24 0.9500 no
C25 H25 0.9500 no
C26 H26 0.9500 no
C42 H42 0.9500 no
C43 H43 0.9500 no
C44 H44 0.9500 no
C45 H45 0.9500 no
C46 H46 0.9500 no
C62 H62 0.9500 no
C63 H63 0.9500 no
C64 H64 0.9500 no
C65 H65 0.9500 no
C66 H66 0.9500 no

loop_
_geom_contact_atom_site_label_1
_geom_contact_atom_site_label_2
_geom_contact_distance
_geom_contact_site_symmetry_2
_geom_contact_publ_flag
O11 C42 3.398(3) 1_565 no
O11 H6 2.2100 . no
O11 H25 2.7600 1_455 no
O11 H42 2.5800 1_565 no
N16 C12 3.423(3) 1_545 no
N1 H22 2.8800 . no
N1 H66 2.8900 . no
N16 H12A 2.5000 1_545 no
N16 H5A 2.7500 2_657 no
N16 H46 2.7200 2_657 no
C3 C62 3.390(3) . no
C3 C61 3.244(3) . no
C4 C62 3.371(3) . no
C5 C46 3.107(3) . no
C12 C26 3.501(4) . no
C12 C21 3.196(4) . no
C12 N16 3.423(3) 1_565 no
C21 C12 3.196(4) . no
C22 C66 3.520(3) . no
C22 C61 3.512(3) . no
C26 C45 3.570(4) 2_657 no
C26 C12 3.501(4) . no
C42 O11 3.398(3) 1_545 no
C43 C43 3.544(4) 2_547 no
C45 C26 3.570(4) 2_657 no
C46 C5 3.107(3) . no
C61 C3 3.244(3) . no
C61 C22 3.512(3) . no
C62 C3 3.390(3) . no
C62 C62 3.553(3) 2_556 no
C62 C4 3.371(3) . no
C66 C22 3.520(3) . no
C2 H12B 2.8100 . no
C2 H12C 2.7400 . no
C4 H62 2.8200 . no
C4 H46 3.0300 . no
C5 H45 2.8800 2_557 no
C5 H62 2.6600 . no
C5 H46 2.8300 . no
C6 H3A 2.8700 . no
C11 H66 3.0900 . no
C12 H2 2.6000 . no
C15 H42 2.8500 . no
C15 H3B 2.4600 . no
C21 H12B 2.6600 . no
C22 H3A 2.7800 . no
C25 H63 3.0800 2_656 no
C26 H63 2.9500 2_656 no
C26 H12B 2.8300 . no
C41 H5B 2.8000 . no
C41 H5A 3.0500 . no
C43 H65 2.9600 2_556 no
C43 H43 3.0200 2_547 no
C44 H26 2.7900 2_657 no
C44 H43 3.0100 2_547 no
C45 H64 3.0700 2_556 no
C45 H5A 3.0400 2_557 no
C45 H26 2.8500 2_657 no
C46 H5A 2.7400 . no
C46 H5B 2.9400 . no
C61 H22 2.6900 . no
C61 H3A 2.8500 . no
C62 H5B 2.7800 . no
C62 H3A 2.7300 . no
C63 H5B 2.9700 2_556 no
C64 H5B 2.8800 2_556 no
C65 H22 3.0800 . no
C66 H22 2.6700 . no
H2 C12 2.6000 . no
H2 H12C 2.1600 . no
H2 H26 2.3100 . no
H3A C6 2.8700 . no
H3A C22 2.7800 . no
H3A C61 2.8500 . no
H3A C62 2.7300 . no
H3A H22 2.5600 . no
H3A H62 2.5300 . no
H3B C15 2.4600 . no
H5A C41 3.0500 . no
H5A C46 2.7400 . no
H5A H46 2.2000 . no
H5A N16 2.7500 2_657 no
H5A C45 3.0400 2_557 no
H5A H45 2.2000 2_557 no
H5B C41 2.8000 . no
H5B C46 2.9400 . no
H5B C62 2.7800 . no
H5B H62 2.3100 . no
H5B C63 2.9700 2_556 no
H5B C64 2.8800 2_556 no
H6 O11 2.2100 . no
H6 H66 2.5300 . no
H12A N16 2.5000 1_565 no
H12B C2 2.8100 . no
H12B C21 2.6600 . no
H12B C26 2.8300 . no
H12C C2 2.7400 . no
H12C H2 2.1600 . no
H22 N1 2.8800 . no
H22 C61 2.6900 . no
H22 C65 3.0800 . no
H22 C66 2.6700 . no
H22 H3A 2.5600 . no
H25 O11 2.7600 1_655 no
H26 H2 2.3100 . no
H26 C44 2.7900 2_657 no
H26 C45 2.8500 2_657 no
H42 O11 2.5800 1_545 no
H42 C15 2.8500 . no
H43 C43 3.0200 2_547 no
H43 C44 3.0100 2_547 no
H45 C5 2.8800 2_557 no
H45 H5A 2.2000 2_557 no
H46 C4 3.0300 . no
H46 C5 2.8300 . no
H46 H5A 2.2000 . no
H46 N16 2.7200 2_657 no
H62 C4 2.8200 . no
H62 C5 2.6600 . no
H62 H3A 2.5300 . no
H62 H5B 2.3100 . no
H63 C25 3.0800 2_656 no
H63 C26 2.9500 2_656 no
H64 C45 3.0700 2_556 no
H65 C43 2.9600 2_556 no
H66 N1 2.8900 . no
H66 C11 3.0900 . no
H66 H6 2.5300 . no

loop_
_geom_hbond_atom_site_label_D
_geom_hbond_atom_site_label_H
_geom_hbond_atom_site_label_A
_geom_hbond_site_symmetry_A
_geom_hbond_distance_DH
_geom_hbond_distance_HA
_geom_hbond_distance_DA
_geom_hbond_angle_DHA
_geom_hbond_publ_flag
C6 H6 O11 . 1.00 2.21 2.723(3) 110 yes
C12 H12A N16 1_565 0.98 2.50 3.423(3) 158 yes
C42 H42 O11 1_545 0.95 2.58 3.398(3) 145 yes
C22 H22 Cg1 1_555 0.95 2.79 3.734(3) 174 yes
C26 H26 Cg2 2_657 0.95 2.89 3.784(3) 157 yes

loop_
_geom_torsion_atom_site_label_1
_geom_torsion_atom_site_label_2
_geom_torsion_atom_site_label_3
_geom_torsion_atom_site_label_4
_geom_torsion
_geom_torsion_publ_flag
C6 N1 C2 C3 -5.9(2) no
C6 N1 C2 C21 117.10(19) no
C11 N1 C2 C3 160.88(18) no
C11 N1 C2 C21 -76.2(2) no
C2 N1 C6 C5 51.9(2) no
C2 N1 C6 C61 -80.0(2) no
C11 N1 C6 C5 -115.26(19) no
C11 N1 C6 C61 112.9(2) no
C2 N1 C11 O11 -173.7(2) no
C2 N1 C11 C12 5.6(3) no
C6 N1 C11 O11 -6.8(3) no
C6 N1 C11 C12 172.5(2) no
N1 C2 C3 C4 -42.5(2) no
C21 C2 C3 C4 -168.35(17) no
N1 C2 C21 C22 -53.0(2) no
N1 C2 C21 C26 130.00(19) no
C3 C2 C21 C22 71.1(2) no
C3 C2 C21 C26 -105.9(2) no
C2 C3 C4 C5 42.4(2) no
C2 C3 C4 C14 -139.6(2) no
C3 C4 C5 C6 5.6(2) no
C14 C4 C5 C6 -172.45(18) no
C3 C4 C14 C15 6.4(3) no
C3 C4 C14 C41 -172.37(18) no
C5 C4 C14 C15 -175.75(18) no
C5 C4 C14 C41 5.5(3) no
C4 C5 C6 N1 -50.8(2) no
C4 C5 C6 C61 78.1(2) no
N1 C6 C61 C62 118.7(2) no
N1 C6 C61 C66 -62.1(2) no
C5 C6 C61 C62 -8.6(3) no
C5 C6 C61 C66 170.61(17) no
C4 C14 C41 C42 123.0(2) no
C4 C14 C41 C46 -54.6(3) no
C15 C14 C41 C42 -55.8(3) no
C15 C14 C41 C46 126.6(2) no
C2 C21 C22 C23 -177.12(19) no
C26 C21 C22 C23 -0.1(3) no
C2 C21 C26 C25 176.10(18) no
C22 C21 C26 C25 -1.0(3) no
C21 C22 C23 C24 0.4(3) no
C22 C23 C24 C25 0.3(3) no
C23 C24 C25 C26 -1.4(3) no
C24 C25 C26 C21 1.7(3) no
C14 C41 C42 C43 -174.69(19) no
C46 C41 C42 C43 2.9(3) no
C14 C41 C46 C45 176.11(19) no
C42 C41 C46 C45 -1.5(3) no
C41 C42 C43 C44 -1.7(3) no
C42 C43 C44 C45 -1.1(3) no
C43 C44 C45 C46 2.6(3) no
C44 C45 C46 C41 -1.3(3) no
C6 C61 C62 C63 -178.61(19) no
C66 C61 C62 C63 2.2(3) no
C6 C61 C66 C65 178.57(18) no
C62 C61 C66 C65 -2.2(3) no
C61 C62 C63 C64 -0.9(3) no
C62 C63 C64 C65 -0.5(3) no
C63 C64 C65 C66 0.5(3) no
C64 C65 C66 C61 0.8(3) no
